data_4335371
loop_
_publ_author_name
'Yan-Li Gai'
'Fei-Long Jiang'
'Lian Chen'
'Yang Bu'
'Kong-Zhao Su'
'Shaeel A. Al-Thabaiti'
'Mao-Chun Hong'

_publ_section_title
;
 Photophysical Studies of Europium Coordination Polymers Based on a
 Tetracarboxylate Ligand
;
_journal_name_full 'Inorganic Chemistry'
_journal_page_first 7658
_journal_page_last 7665
_journal_paper_doi 10.1021/ic400777c
_journal_volume 52
_journal_year 2013
_chemical_formula_sum 'C23.5 H24.5 Eu N0.5 O13.5'
_chemical_formula_weight 681.90
_chemical_name_systematic
; 
 ? 
;
_space_group_IT_number 2
_symmetry_cell_setting triclinic
_symmetry_space_group_name_Hall '-P 1'
_symmetry_space_group_name_H-M 'P -1'
_atom_sites_solution_hydrogens geom
_atom_sites_solution_primary direct
_atom_sites_solution_secondary difmap
_audit_creation_method SHELXL-97
_cell_angle_alpha 82.204(11)
_cell_angle_beta 87.236(9)
_cell_angle_gamma 87.007(9)
_cell_formula_units_Z 2
_cell_length_a 7.067(3)
_cell_length_b 10.845(5)
_cell_length_c 16.579(8)
_cell_measurement_reflns_used 1517
_cell_measurement_temperature 293(2)
_cell_measurement_theta_max 27.4835
_cell_measurement_theta_min 2.8886
_cell_volume 1256.1(10)
_computing_cell_refinement 'CrystalClear (Rigaku Inc., 2007)'
_computing_data_collection 'CrystalClear (Rigaku Inc., 2007)'
_computing_data_reduction 'CrystalClear (Rigaku Inc., 2007)'
_computing_structure_refinement 'SHELXL-97 (Sheldrick, 1997)'
_computing_structure_solution 'SHELXS-97 (Sheldrick, 1990)'
_diffrn_ambient_temperature 293(2)
_diffrn_detector_area_resol_mean 13.6612
_diffrn_measured_fraction_theta_full 0.989
_diffrn_measured_fraction_theta_max 0.989
_diffrn_measurement_device_type Mercury2_(2x2_bin_mode)
_diffrn_measurement_method CCD_Profile_fitting
_diffrn_radiation_monochromator graphite
_diffrn_radiation_source 'fine-focus sealed tube'
_diffrn_radiation_type MoK\a
_diffrn_radiation_wavelength 0.71073
_diffrn_reflns_av_R_equivalents 0.0265
_diffrn_reflns_av_sigmaI/netI 0.0518
_diffrn_reflns_limit_h_max 9
_diffrn_reflns_limit_h_min -6
_diffrn_reflns_limit_k_max 14
_diffrn_reflns_limit_k_min -14
_diffrn_reflns_limit_l_max 20
_diffrn_reflns_limit_l_min -21
_diffrn_reflns_number 9773
_diffrn_reflns_theta_full 27.48
_diffrn_reflns_theta_max 27.48
_diffrn_reflns_theta_min 2.89
_exptl_absorpt_coefficient_mu 2.569
_exptl_absorpt_correction_T_max 0.6992
_exptl_absorpt_correction_T_min 0.6276
_exptl_absorpt_correction_type multi-scan
_exptl_crystal_colour Colorless
_exptl_crystal_density_diffrn 1.803
_exptl_crystal_description block
_exptl_crystal_F_000 680
_exptl_crystal_size_max 0.20
_exptl_crystal_size_mid 0.15
_exptl_crystal_size_min 0.15
_refine_diff_density_max 0.903
_refine_diff_density_min -1.052
_refine_diff_density_rms 0.119
_refine_ls_extinction_method none
_refine_ls_goodness_of_fit_ref 1.061
_refine_ls_hydrogen_treatment constr
_refine_ls_matrix_type full
_refine_ls_number_parameters 370
_refine_ls_number_reflns 5694
_refine_ls_number_restraints 0
_refine_ls_restrained_S_all 1.061
_refine_ls_R_factor_all 0.0393
_refine_ls_R_factor_gt 0.0351
_refine_ls_shift/su_max 0.000
_refine_ls_shift/su_mean 0.000
_refine_ls_structure_factor_coef Fsqd
_refine_ls_weighting_details 'calc w=1/[\s^2^(Fo^2^)+(0.0430P)^2^+0.0000P] where P=(Fo^2^+2Fc^2^)/3'
_refine_ls_weighting_scheme calc
_refine_ls_wR_factor_gt 0.0804
_refine_ls_wR_factor_ref 0.0832
_reflns_number_gt 5221
_reflns_number_total 5694
_reflns_threshold_expression >2sigma(I)
_cod_data_source_file ic400777c_si_002_3.cif
_cod_data_source_block complex_3
_cod_original_formula_sum 'C23.50 H24.50 Eu N0.50 O13.50'
_cod_database_code 4335371

loop_
_symmetry_equiv_pos_as_xyz
'x, y, z'
'-x, -y, -z'

loop_
_atom_site_label
_atom_site_type_symbol
_atom_site_fract_x
_atom_site_fract_y
_atom_site_fract_z
_atom_site_U_iso_or_equiv
_atom_site_adp_type
_atom_site_occupancy
_atom_site_symmetry_multiplicity
_atom_site_calc_flag
_atom_site_refinement_flags
Eu1 Eu 0.61441(3) 0.243150(16) 0.079507(11) 0.02130(7) Uani 1 1 d .
O1 O 0.5859(4) 0.4605(3) 0.12713(16) 0.0301(6) Uani 1 1 d .
C1 C 0.4988(5) 0.4173(4) 0.1920(2) 0.0240(8) Uani 1 1 d .
O2 O 0.4696(5) 0.3016(3) 0.20641(17) 0.0360(7) Uani 1 1 d .
N1 N 0.7593(12) 0.0936(8) 0.4289(5) 0.047(2) Uani 0.50 1 d P
C2 C 0.4267(5) 0.4998(3) 0.2529(2) 0.0222(8) Uani 1 1 d .
O3 O 0.3557(4) 0.3621(3) 0.00754(17) 0.0310(6) Uani 1 1 d .
C3 C 0.4156(5) 0.6291(4) 0.2320(2) 0.0232(8) Uani 1 1 d .
H3 H 0.4518 0.6648 0.1797 0.028 Uiso 1 1 calc R
O4 O 0.5277(6) 0.1380(4) -0.0383(2) 0.0582(11) Uani 1 1 d .
C4 C 0.3502(5) 0.7034(4) 0.2900(2) 0.0237(8) Uani 1 1 d .
O13 O 0.8902(9) 0.2073(6) 0.3194(4) 0.0396(15) Uani 0.50 1 d P
O5 O 0.9123(4) 0.2797(3) 0.1470(2) 0.0389(7) Uani 1 1 d .
C5 C 0.2998(6) 0.6511(4) 0.3681(2) 0.0260(8) Uani 1 1 d .
H5 H 0.2580 0.7027 0.4064 0.031 Uiso 1 1 calc R
O6 O 0.3067(5) 0.1294(3) 0.10727(19) 0.0410(8) Uani 1 1 d .
C6 C 0.3105(6) 0.5215(4) 0.3910(2) 0.0247(8) Uani 1 1 d .
O7 O 0.3301(4) 0.8905(3) 0.19606(17) 0.0316(6) Uani 1 1 d .
C7 C 0.3726(6) 0.4488(4) 0.3311(2) 0.0256(8) Uani 1 1 d .
H7 H 0.3779 0.3625 0.3441 0.031 Uiso 1 1 calc R
O8 O 0.2997(6) 0.9036(3) 0.3286(2) 0.0545(10) Uani 1 1 d .
C8 C 0.3265(6) 0.8411(4) 0.2663(2) 0.0258(8) Uani 1 1 d .
O9 O -0.1110(4) 0.5129(2) 0.90136(17) 0.0303(6) Uani 1 1 d .
C9 C 0.2628(6) 0.4656(4) 0.4760(2) 0.0247(8) Uani 1 1 d .
O10 O -0.2002(4) 0.3399(3) 0.97723(17) 0.0327(7) Uani 1 1 d .
C14 C 0.2384(7) 0.3376(4) 0.4962(3) 0.0394(11) Uani 1 1 d .
H14 H 0.2495 0.2863 0.4553 0.047 Uiso 1 1 calc R
O11 O 0.1784(7) -0.0553(3) 0.9304(2) 0.0753(15) Uani 1 1 d .
C13 C 0.1977(7) 0.2857(4) 0.5761(3) 0.0383(11) Uani 1 1 d .
H13 H 0.1819 0.2004 0.5874 0.046 Uiso 1 1 calc R
O12 O 0.3255(4) -0.0646(3) 0.81393(18) 0.0322(7) Uani 1 1 d .
C12 C 0.1797(5) 0.3579(4) 0.6404(2) 0.0235(8) Uani 1 1 d .
C11 C 0.1983(6) 0.4857(4) 0.6195(2) 0.0278(9) Uani 1 1 d .
H11 H 0.1839 0.5370 0.6601 0.033 Uiso 1 1 calc R
C10 C 0.2377(6) 0.5389(4) 0.5395(2) 0.0280(9) Uani 1 1 d .
H10 H 0.2476 0.6247 0.5280 0.034 Uiso 1 1 calc R
C15 C 0.1402(5) 0.3015(4) 0.7255(2) 0.0235(8) Uani 1 1 d .
C16 C 0.0500(5) 0.3717(4) 0.7818(2) 0.0216(8) Uani 1 1 d .
H16 H 0.0203 0.4558 0.7660 0.026 Uiso 1 1 calc R
C17 C 0.0032(5) 0.3195(3) 0.8610(2) 0.0194(7) Uani 1 1 d .
C18 C 0.0538(5) 0.1948(3) 0.8865(2) 0.0234(8) Uani 1 1 d .
H18 H 0.0219 0.1587 0.9392 0.028 Uiso 1 1 calc R
C19 C 0.1531(5) 0.1244(3) 0.8321(2) 0.0220(8) Uani 1 1 d .
C20 C 0.1937(5) 0.1778(3) 0.7524(2) 0.0228(8) Uani 1 1 d .
H20 H 0.2579 0.1299 0.7164 0.027 Uiso 1 1 calc R
C21 C 0.2213(6) -0.0062(4) 0.8595(2) 0.0290(9) Uani 1 1 d .
C22 C -0.1072(5) 0.3970(3) 0.9175(2) 0.0213(7) Uani 1 1 d .
C23 C 0.7691(15) 0.1572(9) 0.3502(6) 0.039(2) Uani 0.50 1 d P
H23 H 0.6614 0.1574 0.3200 0.047 Uiso 0.50 1 calc PR
C24 C 0.5825(17) 0.0423(13) 0.4682(8) 0.067(3) Uani 0.50 1 d P
C25 C 0.9375(18) 0.0686(15) 0.4708(8) 0.075(4) Uani 0.50 1 d P
O14 O 0.2574(6) 1.1418(3) 0.3100(2) 0.0651(12) Uani 1 1 d .
H3B H 0.3800 0.4103 -0.0355 0.078 Uiso 1 1 d R
H6A H 0.3022 0.0638 0.1449 0.078 Uiso 1 1 d R
H3A H 0.3034 0.4176 0.0391 0.078 Uiso 1 1 d R
H14A H 0.1308 1.1519 0.3119 0.078 Uiso 1 1 d R
H4A H 0.5728 0.1757 -0.0778 0.078 Uiso 1 1 d R
H5A H 0.9603 0.3535 0.1484 0.078 Uiso 1 1 d R
H14B H 0.3071 1.1885 0.2682 0.078 Uiso 1 1 d R

loop_
_atom_site_aniso_label
_atom_site_aniso_U_11
_atom_site_aniso_U_22
_atom_site_aniso_U_33
_atom_site_aniso_U_23
_atom_site_aniso_U_13
_atom_site_aniso_U_12
Eu1 0.03178(13) 0.01325(11) 0.01717(11) -0.00014(7) 0.00651(7) 0.00323(7)
O1 0.0469(17) 0.0231(15) 0.0181(14) -0.0010(11) 0.0094(12) 0.0034(12)
C1 0.031(2) 0.021(2) 0.0188(18) -0.0044(15) 0.0034(15) 0.0051(15)
O2 0.060(2) 0.0175(15) 0.0279(16) -0.0024(12) 0.0177(14) 0.0030(13)
N1 0.052(5) 0.044(5) 0.048(5) -0.011(4) -0.002(4) -0.003(4)
C2 0.030(2) 0.0196(19) 0.0169(18) -0.0033(14) 0.0012(15) 0.0022(15)
O3 0.0418(17) 0.0212(15) 0.0271(15) 0.0003(11) 0.0053(12) 0.0091(12)
C3 0.030(2) 0.023(2) 0.0161(18) -0.0015(14) 0.0025(15) -0.0006(15)
O4 0.088(3) 0.055(2) 0.038(2) -0.0264(17) 0.0200(19) -0.028(2)
C4 0.031(2) 0.0195(19) 0.0195(18) -0.0022(14) 0.0002(15) 0.0043(15)
O13 0.045(4) 0.047(4) 0.024(3) 0.002(3) 0.006(3) 0.012(3)
O5 0.0388(17) 0.0310(17) 0.0449(19) 0.0050(14) -0.0034(14) -0.0072(13)
C5 0.037(2) 0.022(2) 0.0180(18) -0.0025(15) 0.0035(15) 0.0049(16)
O6 0.0472(19) 0.0324(18) 0.0394(18) 0.0102(14) 0.0023(14) -0.0055(14)
C6 0.032(2) 0.022(2) 0.0198(19) -0.0036(15) 0.0042(15) 0.0048(15)
O7 0.0495(18) 0.0210(15) 0.0228(15) 0.0015(11) 0.0055(13) -0.0038(12)
C7 0.038(2) 0.0165(19) 0.0208(19) -0.0018(14) 0.0051(16) 0.0028(15)
O8 0.115(3) 0.0183(16) 0.0292(18) -0.0066(13) 0.0101(19) 0.0076(17)
C8 0.036(2) 0.019(2) 0.023(2) -0.0042(15) 0.0019(16) -0.0012(16)
O9 0.0388(16) 0.0165(14) 0.0331(16) -0.0014(11) 0.0138(12) 0.0030(11)
C9 0.034(2) 0.022(2) 0.0165(18) -0.0010(15) 0.0025(15) 0.0024(16)
O10 0.0459(18) 0.0236(15) 0.0257(15) -0.0009(12) 0.0183(13) 0.0013(13)
C14 0.072(3) 0.025(2) 0.020(2) -0.0041(17) 0.009(2) 0.003(2)
O11 0.134(4) 0.033(2) 0.042(2) 0.0192(16) 0.047(2) 0.045(2)
C13 0.069(3) 0.018(2) 0.027(2) -0.0028(17) 0.007(2) 0.000(2)
O12 0.0423(17) 0.0168(14) 0.0340(16) 0.0003(12) 0.0110(13) 0.0094(12)
C12 0.030(2) 0.023(2) 0.0162(18) -0.0014(14) 0.0057(14) 0.0053(15)
C11 0.042(2) 0.023(2) 0.0173(18) -0.0045(15) 0.0052(16) 0.0044(17)
C10 0.043(2) 0.0170(19) 0.0221(19) -0.0006(15) 0.0053(17) 0.0031(16)
C15 0.0238(19) 0.022(2) 0.0249(19) -0.0055(15) 0.0041(15) 0.0001(15)
C16 0.0213(18) 0.0195(19) 0.0222(19) 0.0018(15) 0.0015(14) 0.0009(14)
C17 0.0204(18) 0.0180(18) 0.0192(18) -0.0025(14) 0.0008(14) 0.0028(14)
C18 0.032(2) 0.0174(19) 0.0184(18) 0.0034(14) 0.0043(15) 0.0030(15)
C19 0.028(2) 0.0146(18) 0.0216(19) 0.0011(14) 0.0007(15) 0.0020(14)
C20 0.028(2) 0.0156(18) 0.0241(19) -0.0053(14) 0.0060(15) 0.0063(14)
C21 0.043(2) 0.017(2) 0.024(2) 0.0026(15) 0.0033(17) 0.0088(16)
C22 0.0244(19) 0.0206(19) 0.0181(17) -0.0029(14) 0.0031(14) 0.0022(14)
C23 0.053(6) 0.030(5) 0.035(5) -0.006(4) -0.026(5) 0.012(4)
C24 0.059(8) 0.077(9) 0.059(8) 0.006(7) 0.014(6) -0.004(6)
C25 0.055(7) 0.119(13) 0.050(7) 0.000(7) -0.011(6) -0.013(7)
O14 0.107(3) 0.0236(19) 0.060(2) -0.0018(16) 0.034(2) -0.0018(19)

loop_
_atom_type_symbol
_atom_type_description
_atom_type_scat_dispersion_real
_atom_type_scat_dispersion_imag
_atom_type_scat_source
C C 0.0033 0.0016 'International Tables Vol C Tables 4.2.6.8 and 6.1.1.4'
Eu Eu -0.1578 3.6682 'International Tables Vol C Tables 4.2.6.8 and 6.1.1.4'
O O 0.0106 0.0060 'International Tables Vol C Tables 4.2.6.8 and 6.1.1.4'
N N 0.0061 0.0033 'International Tables Vol C Tables 4.2.6.8 and 6.1.1.4'
H H 0.0000 0.0000 'International Tables Vol C Tables 4.2.6.8 and 6.1.1.4'

loop_
_geom_angle_atom_site_label_1
_geom_angle_atom_site_label_2
_geom_angle_atom_site_label_3
_geom_angle
_geom_angle_site_symmetry_1
_geom_angle_site_symmetry_3
O10 Eu1 O2 134.60(10) 1_654 .
O10 Eu1 O3 84.03(11) 1_654 .
O2 Eu1 O3 88.19(10) . .
O10 Eu1 O11 86.76(11) 1_654 2_656
O2 Eu1 O11 124.57(11) . 2_656
O3 Eu1 O11 139.54(14) . 2_656
O10 Eu1 O12 132.78(10) 1_654 2_656
O2 Eu1 O12 73.36(10) . 2_656
O3 Eu1 O12 141.45(10) . 2_656
O11 Eu1 O12 51.89(10) 2_656 2_656
O10 Eu1 O5 75.86(11) 1_654 .
O2 Eu1 O5 81.87(11) . .
O3 Eu1 O5 139.48(10) . .
O11 Eu1 O5 74.58(15) 2_656 .
O12 Eu1 O5 72.13(10) 2_656 .
O10 Eu1 O4 78.72(11) 1_654 .
O2 Eu1 O4 139.05(12) . .
O3 Eu1 O4 69.99(13) . .
O11 Eu1 O4 69.58(16) 2_656 .
O12 Eu1 O4 102.27(12) 2_656 .
O5 Eu1 O4 136.76(12) . .
O10 Eu1 O6 142.32(11) 1_654 .
O2 Eu1 O6 72.69(11) . .
O3 Eu1 O6 69.60(10) . .
O11 Eu1 O6 96.04(14) 2_656 .
O12 Eu1 O6 72.64(10) 2_656 .
O5 Eu1 O6 141.09(10) . .
O4 Eu1 O6 67.38(11) . .
O10 Eu1 O1 83.55(10) 1_654 .
O2 Eu1 O1 51.66(9) . .
O3 Eu1 O1 72.21(10) . .
O11 Eu1 O1 145.41(15) 2_656 .
O12 Eu1 O1 116.31(10) 2_656 .
O5 Eu1 O1 70.87(10) . .
O4 Eu1 O1 139.53(12) . .
O6 Eu1 O1 111.72(10) . .
O10 Eu1 C21 110.89(11) 1_654 2_656
O2 Eu1 C21 99.06(11) . 2_656
O3 Eu1 C21 147.90(11) . 2_656
O11 Eu1 C21 26.09(11) 2_656 2_656
O12 Eu1 C21 25.86(10) 2_656 2_656
O5 Eu1 C21 72.61(12) . 2_656
O4 Eu1 C21 84.81(14) . 2_656
O6 Eu1 C21 82.72(12) . 2_656
O1 Eu1 C21 135.63(11) . 2_656
O10 Eu1 C1 109.15(11) 1_654 .
O2 Eu1 C1 25.87(10) . .
O3 Eu1 C1 78.80(10) . .
O11 Eu1 C1 140.98(13) 2_656 .
O12 Eu1 C1 95.26(11) 2_656 .
O5 Eu1 C1 75.30(11) . .
O4 Eu1 C1 146.95(13) . .
O6 Eu1 C1 92.06(11) . .
O1 Eu1 C1 25.80(9) . .
C21 Eu1 C1 119.30(12) 2_656 .
C1 O1 Eu1 91.0(2) . .
O1 C1 O2 120.1(3) . .
O1 C1 C2 121.2(3) . .
O2 C1 C2 118.7(3) . .
O1 C1 Eu1 63.2(2) . .
O2 C1 Eu1 56.90(19) . .
C2 C1 Eu1 175.2(3) . .
C1 O2 Eu1 97.2(2) . .
C23 N1 C25 117.1(9) . .
C23 N1 C24 123.2(9) . .
C25 N1 C24 119.5(9) . .
C7 C2 C3 119.4(3) . .
C7 C2 C1 120.1(3) . .
C3 C2 C1 120.5(3) . .
Eu1 O3 H3B 119.6 . .
Eu1 O3 H3A 108.8 . .
H3B O3 H3A 100.0 . .
C4 C3 C2 119.3(3) . .
C4 C3 H3 120.3 . .
C2 C3 H3 120.3 . .
Eu1 O4 H4A 106.7 . .
C5 C4 C3 120.6(4) . .
C5 C4 C8 120.0(3) . .
C3 C4 C8 119.4(3) . .
Eu1 O5 H5A 125.7 . .
C4 C5 C6 121.3(4) . .
C4 C5 H5 119.3 . .
C6 C5 H5 119.3 . .
Eu1 O6 H6A 119.4 . .
C7 C6 C5 116.9(3) . .
C7 C6 C9 121.9(4) . .
C5 C6 C9 121.2(3) . .
C2 C7 C6 122.5(4) . .
C2 C7 H7 118.8 . .
C6 C7 H7 118.8 . .
O7 C8 O8 123.1(4) . .
O7 C8 C4 123.3(4) . .
O8 C8 C4 113.6(3) . .
C14 C9 C10 116.9(4) . .
C14 C9 C6 121.6(4) . .
C10 C9 C6 121.5(4) . .
C22 O10 Eu1 175.9(3) . 1_456
C13 C14 C9 121.2(4) . .
C13 C14 H14 119.4 . .
C9 C14 H14 119.4 . .
C21 O11 Eu1 94.0(3) . 2_656
C14 C13 C12 122.1(4) . .
C14 C13 H13 118.9 . .
C12 C13 H13 118.9 . .
C21 O12 Eu1 93.9(2) . 2_656
C11 C12 C13 116.4(4) . .
C11 C12 C15 121.9(3) . .
C13 C12 C15 121.7(4) . .
C12 C11 C10 122.1(4) . .
C12 C11 H11 119.0 . .
C10 C11 H11 119.0 . .
C11 C10 C9 121.3(4) . .
C11 C10 H10 119.3 . .
C9 C10 H10 119.3 . .
C16 C15 C20 117.8(3) . .
C16 C15 C12 120.7(3) . .
C20 C15 C12 121.5(3) . .
C17 C16 C15 121.9(4) . .
C17 C16 H16 119.1 . .
C15 C16 H16 119.1 . .
C16 C17 C18 119.6(3) . .
C16 C17 C22 119.7(3) . .
C18 C17 C22 120.7(3) . .
C17 C18 C19 119.4(3) . .
C17 C18 H18 120.3 . .
C19 C18 H18 120.3 . .
C20 C19 C18 119.8(3) . .
C20 C19 C21 119.6(3) . .
C18 C19 C21 120.5(3) . .
C19 C20 C15 121.4(3) . .
C19 C20 H20 119.3 . .
C15 C20 H20 119.3 . .
O12 C21 O11 120.0(4) . .
O12 C21 C19 120.6(3) . .
O11 C21 C19 119.3(4) . .
O12 C21 Eu1 60.2(2) . 2_656
O11 C21 Eu1 59.9(2) . 2_656
C19 C21 Eu1 173.4(3) . 2_656
O9 C22 O10 123.3(3) . .
O9 C22 C17 119.1(3) . .
O10 C22 C17 117.6(3) . .
O13 C23 N1 127.4(9) . .
O13 C23 H23 116.3 . .
N1 C23 H23 116.3 . .
N1 C24 C24 164.4(14) . 2_656
N1 C25 C25 136.8(14) . 2_756
H14A O14 H14B 111.1 . .

loop_
_geom_bond_atom_site_label_1
_geom_bond_atom_site_label_2
_geom_bond_distance
_geom_bond_site_symmetry_2
Eu1 O10 2.267(3) 1_654
Eu1 O2 2.442(3) .
Eu1 O3 2.445(3) .
Eu1 O11 2.465(3) 2_656
Eu1 O12 2.472(3) 2_656
Eu1 O5 2.505(3) .
Eu1 O4 2.507(3) .
Eu1 O6 2.548(3) .
Eu1 O1 2.581(3) .
Eu1 C21 2.841(4) 2_656
Eu1 C1 2.892(4) .
O1 C1 1.259(4) .
C1 O2 1.272(5) .
C1 C2 1.493(5) .
N1 C23 1.392(13) .
N1 C25 1.463(15) .
N1 C24 1.480(14) .
C2 C7 1.382(5) .
C2 C3 1.396(5) .
O3 H3B 0.8409 .
O3 H3A 0.9037 .
C3 C4 1.384(5) .
C3 H3 0.9300 .
O4 H4A 0.7860 .
C4 C5 1.380(5) .
C4 C8 1.495(5) .
O13 C23 1.104(11) .
O5 H5A 0.8887 .
C5 C6 1.404(5) .
C5 H5 0.9300 .
O6 H6A 0.8818 .
C6 C7 1.392(5) .
C6 C9 1.487(5) .
O7 C8 1.213(5) .
C7 H7 0.9300 .
O8 C8 1.312(5) .
O9 C22 1.248(4) .
C9 C14 1.402(6) .
C9 C10 1.402(5) .
O10 C22 1.269(4) .
O10 Eu1 2.267(3) 1_456
C14 C13 1.391(6) .
C14 H14 0.9300 .
O11 C21 1.252(5) .
O11 Eu1 2.465(3) 2_656
C13 C12 1.402(6) .
C13 H13 0.9300 .
O12 C21 1.242(5) .
O12 Eu1 2.472(3) 2_656
C12 C11 1.393(5) .
C12 C15 1.479(5) .
C11 C10 1.393(5) .
C11 H11 0.9300 .
C10 H10 0.9300 .
C15 C16 1.394(5) .
C15 C20 1.395(5) .
C16 C17 1.389(5) .
C16 H16 0.9300 .
C17 C18 1.395(5) .
C17 C22 1.505(5) .
C18 C19 1.400(5) .
C18 H18 0.9300 .
C19 C20 1.392(5) .
C19 C21 1.489(5) .
C20 H20 0.9300 .
C21 Eu1 2.841(4) 2_656
C23 H23 0.9300 .
C24 C24 1.74(2) 2_656
C25 C25 1.87(3) 2_756
O14 H14A 0.8952 .
O14 H14B 0.8711 .
